data_7035342
loop_
_publ_author_name
'Zhang, He'
'Lv, Jing-Hua'
'Yu, Kai'
'Wang, Chun-Mei'
'Wang, Chun-Xiao'
'Sun, Di'
'Zhou, Bai-Bin'

_publ_section_title
;
 Assembly of a basket-like {Sr &#x2282; P6Mo18O73} cage from 0D dimmer to
 2D network and its photo-/electro-catalytic properties.
;
_journal_issue 28
_journal_name_full 'Dalton transactions (Cambridge, England : 2003)'
_journal_page_first 12839
_journal_page_last 12851
_journal_paper_doi 10.1039/c5dt01480h
_journal_volume 44
_journal_year 2015
_chemical_formula_moiety 'C10 H32 Cu2 Mo18 N6 O79 P6 Sr'
_chemical_formula_sum 'C10 H32 Cu2 Mo18 N6 O79 P6 Sr'
_chemical_formula_weight 3627.88
_chemical_name_systematic
; 
 ? 
;
_space_group_IT_number 62
_symmetry_cell_setting orthorhombic
_symmetry_space_group_name_Hall '-P 2ac 2n'
_symmetry_space_group_name_H-M 'P n m a'
_atom_sites_solution_hydrogens geom
_atom_sites_solution_primary direct
_atom_sites_solution_secondary difmap
_audit_block_doi 10.5517/cc13z4jr
_audit_creation_method SHELXL-97
_audit_update_record
;
2015-05-21 deposited with the CCDC.
2015-06-05 downloaded from the CCDC.
;
_cell_angle_alpha 90.00
_cell_angle_beta 90.00
_cell_angle_gamma 90.00
_cell_formula_units_Z 4
_cell_length_a 32.532(3)
_cell_length_b 21.8874(16)
_cell_length_c 12.3247(9)
_cell_measurement_reflns_used 5074
_cell_measurement_temperature 298(2)
_cell_measurement_theta_max 27.15
_cell_measurement_theta_min 2.50
_cell_volume 8775.7(12)
_computing_cell_refinement 'Bruker SMART'
_computing_data_collection 'Bruker SMART'
_computing_data_reduction 'Bruker SMART'
_computing_molecular_graphics 'Bruker SHELXTL'
_computing_publication_material 'Bruker SHELXTL'
_computing_structure_refinement 'SHELXL-97 (Sheldrick, 1997)'
_computing_structure_solution 'SHELXS-97 (Sheldrick, 1990)'
_diffrn_ambient_temperature 298(2)
_diffrn_measured_fraction_theta_full 0.997
_diffrn_measured_fraction_theta_max 0.997
_diffrn_measurement_device_type 'CCD area detector'
_diffrn_measurement_method 'phi and omega scans'
_diffrn_radiation_monochromator graphite
_diffrn_radiation_source 'fine-focus sealed tube'
_diffrn_radiation_type MoK\a
_diffrn_radiation_wavelength 0.71073
_diffrn_reflns_av_R_equivalents 0.0417
_diffrn_reflns_av_sigmaI/netI 0.0309
_diffrn_reflns_limit_h_max 38
_diffrn_reflns_limit_h_min -34
_diffrn_reflns_limit_k_max 26
_diffrn_reflns_limit_k_min -22
_diffrn_reflns_limit_l_max 14
_diffrn_reflns_limit_l_min -10
_diffrn_reflns_number 42146
_diffrn_reflns_theta_full 25.00
_diffrn_reflns_theta_max 25.00
_diffrn_reflns_theta_min 1.77
_exptl_absorpt_coefficient_mu 3.776
_exptl_absorpt_correction_T_max 0.4278
_exptl_absorpt_correction_T_min 0.3145
_exptl_absorpt_correction_type multi-scan
_exptl_absorpt_process_details
; 
SADABS v.2.10 (Bruker,2003) was used for absorption correction. 
R(int) was 0.0581 after correction. 
The Ratio of minimum to maximum transmission is 0.7768. 
;
_exptl_crystal_colour blue
_exptl_crystal_density_diffrn 2.746
_exptl_crystal_density_method 'not measured'
_exptl_crystal_description block
_exptl_crystal_F_000 6832.0
_exptl_crystal_size_max 0.24
_exptl_crystal_size_mid 0.22
_exptl_crystal_size_min 0.20
_platon_squeeze_details ' ? '
_refine_diff_density_max 2.166
_refine_diff_density_min -2.269
_refine_diff_density_rms 0.268
_refine_ls_extinction_method none
_refine_ls_goodness_of_fit_ref 1.047
_refine_ls_hydrogen_treatment constr
_refine_ls_matrix_type full
_refine_ls_number_parameters 556
_refine_ls_number_reflns 7917
_refine_ls_number_restraints 41
_refine_ls_restrained_S_all 1.042
_refine_ls_R_factor_all 0.0867
_refine_ls_R_factor_gt 0.0608
_refine_ls_shift/su_max 0.001
_refine_ls_shift/su_mean 0.000
_refine_ls_structure_factor_coef Fsqd
_refine_ls_weighting_details 'calc w=1/[\s^2^(Fo^2^)+(0.1841P)^2^+1758.7847P] where P=(Fo^2^+2Fc^2^)/3'
_refine_ls_weighting_scheme calc
_refine_ls_wR_factor_gt 0.1043
_refine_ls_wR_factor_ref 0.1118
_reflns_number_gt 6354
_reflns_number_total 7917
_reflns_threshold_expression >2sigma(I)
_cod_data_source_file c5dt01480h2.cif
_cod_data_source_block 666
_cod_depositor_comments
;
The following automatic conversions were performed:

'_symmetry_cell_setting' value 'Orthorhombic' changed to
'orthorhombic' according to
/usr/data/users/saulius/crontab/automatic-downloads/rss-feeds/RSC/lib/dictionaries/cif_core.dic
dictionary named 'cif_core.dic' version 2.4.2 from 2011-04-26.

Automatic conversion script
Id: cif_fix_values 3271 2015-04-21 07:52:19Z andrius 

 Adding full bibliography for 7035341--7035345.cif.
;
_cod_original_cell_volume 8775.8(11)
_cod_original_sg_symbol_H-M Pnma
_cod_database_code 7035342

loop_
_symmetry_equiv_pos_as_xyz
'x, y, z'
'-x+1/2, -y, z+1/2'
'-x, y+1/2, -z'
'x+1/2, -y+1/2, -z+1/2'
'-x, -y, -z'
'x-1/2, y, -z-1/2'
'x, -y-1/2, z'
'-x-1/2, y-1/2, z-1/2'

loop_
_atom_site_label
_atom_site_type_symbol
_atom_site_fract_x
_atom_site_fract_y
_atom_site_fract_z
_atom_site_U_iso_or_equiv
_atom_site_adp_type
_atom_site_occupancy
_atom_site_symmetry_multiplicity
_atom_site_calc_flag
_atom_site_refinement_flags
O41 O 0.2100(10) 0.3461(18) -0.260(3) 0.097(8) Uani 1 1 d DU
H41A H 0.1868 0.3333 -0.2379 0.116 Uiso 1 1 d R
H41B H 0.2142 0.3509 -0.3276 0.116 Uiso 1 1 d R
O1W O 0.104(3) 0.167(2) 0.966(6) 0.28(6) Uani 1 1 d .
H1WA H 0.0876 0.1425 0.9346 0.339 Uiso 1 1 d R
H1WB H 0.1007 0.1752 1.0331 0.339 Uiso 1 1 d R
O3W O 0.5899(14) 0.2500 0.135(4) 0.087(9) Uani 1 2 d SU
H3WA H 0.5962 0.2135 0.1186 0.104 Uiso 0.50 1 d PR
H3WB H 0.6049 0.2795 0.1143 0.104 Uiso 0.50 1 d PR
O2W O 0.3636(11) 0.2500 0.839(3) 0.042(4) Uani 1 2 d SU
H2WA H 0.3461 0.2379 0.8856 0.051 Uiso 0.50 1 d PR
H2WB H 0.3890 0.2430 0.8486 0.051 Uiso 0.50 1 d PR
Mo1 Mo 0.32641(7) 0.33515(9) 0.58856(17) 0.0181(5) Uani 1 1 d .
Mo2 Mo 0.33218(7) 0.48143(9) 0.44385(18) 0.0198(5) Uani 1 1 d .
Mo3 Mo 0.37926(7) 0.48278(9) 0.18767(18) 0.0196(5) Uani 1 1 d .
Mo4 Mo 0.43994(7) 0.33568(10) 0.58370(18) 0.0228(5) Uani 1 1 d .
Mo5 Mo 0.41846(6) 0.33492(9) 0.09328(17) 0.0185(5) Uani 1 1 d .
Mo6 Mo 0.48598(6) 0.33570(10) 0.33409(18) 0.0207(5) Uani 1 1 d .
Mo7 Mo 0.43563(7) 0.47614(10) 0.42335(18) 0.0216(5) Uani 1 1 d .
Mo8 Mo 0.22481(7) 0.33550(9) 0.14886(19) 0.0216(5) Uani 1 1 d U
Sr1 Sr 0.31165(12) 0.2500 0.2619(3) 0.0406(6) Uani 1 2 d S
Mo9 Mo 0.27562(7) 0.48547(9) 0.21157(19) 0.0212(5) Uani 1 1 d .
P1 P 0.38030(18) 0.3457(3) 0.3514(5) 0.0140(12) Uani 1 1 d .
P2 P 0.25706(19) 0.3739(3) 0.4047(5) 0.0173(13) Uani 1 1 d .
P3 P 0.3203(3) 0.3739(4) 0.0586(6) 0.0324(12) Uani 1 1 d U
O1 O 0.2328(9) 0.2500 0.161(2) 0.030(3) Uani 1 2 d SU
O2 O 0.3211(8) 0.2500 0.591(2) 0.029(3) Uani 1 2 d SU
O3 O 0.4153(8) 0.2500 0.083(2) 0.023(3) Uani 1 2 d SU
O4 O 0.3769(6) 0.3226(8) 0.2359(14) 0.0235(19) Uani 1 1 d U
O5 O 0.4610(6) 0.3321(8) 0.1965(15) 0.024(2) Uani 1 1 d U
O6 O 0.3438(6) 0.3228(8) 0.4146(14) 0.0238(19) Uani 1 1 d U
O7 O 0.3304(6) 0.5076(8) 0.2822(15) 0.0255(19) Uani 1 1 d U
O8 O 0.4894(8) 0.2500 0.342(2) 0.026(3) Uani 1 2 d SU
O9 O 0.3812(6) 0.5175(8) 0.4677(15) 0.025(2) Uani 1 1 d U
O10 O 0.4908(5) 0.3418(8) 0.4946(15) 0.026(2) Uani 1 1 d U
O11 O 0.4215(6) 0.3263(8) 0.4047(14) 0.0245(19) Uani 1 1 d U
O12 O 0.2139(6) 0.4021(8) 0.4197(15) 0.028(3) Uani 1 1 d U
O13 O 0.4159(6) 0.5169(8) 0.2796(15) 0.024(2) Uani 1 1 d U
O14 O 0.4439(8) 0.2500 0.582(2) 0.025(3) Uani 1 2 d SU
O15 O 0.2711(6) 0.3454(8) 0.5098(15) 0.025(2) Uani 1 1 d U
O16 O 0.3830(6) 0.3330(8) 0.6149(15) 0.027(2) Uani 1 1 d U
O17 O 0.4687(5) 0.4272(8) 0.3452(14) 0.025(2) Uani 1 1 d U
O18 O 0.2535(6) 0.3266(8) 0.3130(14) 0.025(2) Uani 1 1 d U
O19 O 0.3791(5) 0.4181(8) 0.3511(14) 0.0239(17) Uani 1 1 d U
O21 O 0.3279(6) 0.4261(8) 0.1443(15) 0.0265(19) Uani 1 1 d U
O22 O 0.4332(5) 0.4264(8) 0.5401(14) 0.025(2) Uani 1 1 d U
O23 O 0.2417(6) 0.4225(9) 0.1743(15) 0.0283(19) Uani 1 1 d U
O24 O 0.3010(7) 0.4011(11) -0.0410(18) 0.0384(10) Uani 1 1 d U
O25 O 0.2457(6) 0.5304(8) 0.2912(15) 0.028(3) Uani 1 1 d U
O26 O 0.2933(6) 0.3273(9) 0.1130(15) 0.0280(19) Uani 1 1 d U
O27 O 0.3325(6) 0.4254(8) 0.5480(15) 0.025(2) Uani 1 1 d U
O28 O 0.3618(6) 0.3461(8) 0.0235(15) 0.026(2) Uani 1 1 d U
O29 O 0.4648(6) 0.5366(8) 0.4619(16) 0.029(3) Uani 1 1 d U
O30 O 0.3754(6) 0.5354(9) 0.0874(15) 0.029(3) Uani 1 1 d U
O31 O 0.4107(5) 0.4254(8) 0.1290(14) 0.025(2) Uani 1 1 d U
O32 O 0.2865(6) 0.4253(8) 0.3645(15) 0.0259(18) Uani 1 1 d U
O33 O 0.2162(8) 0.3395(12) 0.0130(19) 0.0421(11) Uani 1 1 d U
O34 O 0.4446(6) 0.3481(8) -0.0205(15) 0.028(3) Uani 1 1 d U
O35 O 0.5353(6) 0.3513(9) 0.3022(17) 0.035(4) Uani 1 1 d U
O36 O 0.3074(6) 0.3507(9) 0.7126(15) 0.029(3) Uani 1 1 d U
O37 O 0.2987(6) 0.5338(8) 0.4887(16) 0.030(3) Uani 1 1 d U
O38 O 0.1770(6) 0.3421(9) 0.2019(17) 0.033(3) Uani 1 1 d U
O39 O 0.2803(6) 0.5279(9) 0.0961(16) 0.030(3) Uani 1 1 d U
O40 O 0.4594(6) 0.3511(9) 0.7067(15) 0.028(3) Uani 1 1 d U
N1 N 0.4175(7) 0.4931(10) 0.779(2) 0.028(5) Uani 1 1 d .
N2 N 0.3567(8) 0.4632(13) 0.823(2) 0.043(7) Uani 1 1 d .
H2 H 0.3372 0.4415 0.8496 0.052 Uiso 1 1 calc R
C1 C 0.4626(10) 0.4979(19) 0.759(3) 0.052(6) Uani 1 1 d U
H1A H 0.4697 0.5404 0.7467 0.063 Uiso 1 1 calc R
H1B H 0.4693 0.4755 0.6932 0.063 Uiso 1 1 calc R
N3 N 0.3899(10) 0.5345(14) 0.742(3) 0.056(9) Uani 1 1 d .
H3 H 0.3962 0.5673 0.7074 0.067 Uiso 1 1 calc R
C3 C 0.3961(10) 0.4508(16) 0.829(3) 0.046(8) Uani 1 1 d .
H3A H 0.4072 0.4167 0.8631 0.055 Uiso 1 1 calc R
C4 C 0.3519(10) 0.5171(18) 0.766(3) 0.050(9) Uani 1 1 d .
H4 H 0.3275 0.5369 0.7488 0.060 Uiso 1 1 calc R
C5 C 0.4859(11) 0.509(2) 0.954(3) 0.057(6) Uani 1 1 d U
H5A H 0.4579 0.5058 0.9809 0.069 Uiso 1 1 calc R
H5B H 0.4909 0.5514 0.9373 0.069 Uiso 1 1 calc R
C2 C 0.4886(11) 0.473(2) 0.852(3) 0.056(6) Uani 1 1 d U
H2A H 0.4802 0.4315 0.8663 0.067 Uiso 1 1 calc R
H2B H 0.5171 0.4723 0.8286 0.067 Uiso 1 1 calc R
Cu1 Cu 0.25411(11) 0.36647(16) -0.1454(3) 0.0406(6) Uani 1 1 d DU

loop_
_atom_site_aniso_label
_atom_site_aniso_U_11
_atom_site_aniso_U_22
_atom_site_aniso_U_33
_atom_site_aniso_U_23
_atom_site_aniso_U_13
_atom_site_aniso_U_12
O41 0.090(15) 0.103(16) 0.097(15) -0.001(15) -0.018(11) -0.013(15)
O1W 0.62(19) 0.07(3) 0.16(6) -0.01(3) -0.10(9) 0.06(6)
O3W 0.079(17) 0.087(18) 0.094(18) 0.000 0.006(17) 0.000
O2W 0.049(7) 0.037(7) 0.041(7) 0.000 -0.003(7) 0.000
Mo1 0.0228(11) 0.0156(10) 0.0160(10) -0.0021(8) 0.0003(8) -0.0014(8)
Mo2 0.0244(11) 0.0120(10) 0.0230(11) -0.0035(8) -0.0003(9) -0.0006(8)
Mo3 0.0202(11) 0.0132(10) 0.0254(11) 0.0032(8) 0.0004(9) -0.0022(8)
Mo4 0.0240(11) 0.0213(11) 0.0230(12) 0.0003(9) -0.0079(9) -0.0043(9)
Mo5 0.0191(11) 0.0171(10) 0.0193(11) 0.0010(8) 0.0033(8) -0.0006(8)
Mo6 0.0151(10) 0.0190(11) 0.0280(12) -0.0023(9) -0.0006(8) -0.0023(8)
Mo7 0.0214(11) 0.0152(10) 0.0283(12) -0.0019(9) -0.0040(9) -0.0046(8)
Mo8 0.0199(11) 0.0146(10) 0.0303(11) 0.0016(9) -0.0049(9) 0.0022(8)
Sr1 0.0437(13) 0.0390(12) 0.0391(12) 0.000 -0.0006(10) 0.000
Mo9 0.0229(11) 0.0125(10) 0.0281(12) 0.0038(8) -0.0038(9) 0.0027(8)
P1 0.017(3) 0.011(3) 0.014(3) 0.001(2) 0.001(2) 0.001(2)
P2 0.019(3) 0.010(3) 0.024(3) -0.004(2) -0.002(2) 0.002(2)
P3 0.038(2) 0.031(2) 0.028(2) 0.002(2) 0.001(2) 0.000(2)
O1 0.034(5) 0.028(5) 0.028(5) 0.000 0.000(5) 0.000
O2 0.033(5) 0.024(5) 0.029(5) 0.000 -0.001(5) 0.000
O3 0.025(6) 0.020(6) 0.023(6) 0.000 0.000(5) 0.000
O4 0.027(4) 0.020(4) 0.024(4) -0.001(3) 0.000(3) 0.001(3)
O5 0.027(4) 0.020(4) 0.026(4) -0.001(3) -0.001(4) -0.001(3)
O6 0.028(4) 0.019(4) 0.024(4) -0.001(3) -0.001(3) 0.001(3)
O7 0.030(4) 0.020(3) 0.027(4) 0.001(3) -0.001(3) 0.000(3)
O8 0.027(5) 0.023(5) 0.027(5) 0.000 -0.001(5) 0.000
O9 0.028(4) 0.020(4) 0.027(4) -0.002(4) -0.002(4) -0.001(4)
O10 0.027(5) 0.022(4) 0.028(4) 0.000(4) -0.002(4) 0.002(4)
O11 0.027(4) 0.021(4) 0.025(4) 0.000(3) -0.002(3) 0.000(3)
O12 0.030(7) 0.023(6) 0.030(6) -0.001(6) 0.000(6) 0.006(6)
O13 0.027(4) 0.019(4) 0.026(4) -0.002(4) -0.002(4) -0.002(4)
O14 0.027(5) 0.022(5) 0.027(5) 0.000 -0.002(5) 0.000
O15 0.029(4) 0.022(4) 0.025(4) -0.001(4) 0.000(4) 0.002(4)
O16 0.032(4) 0.022(4) 0.027(4) -0.001(3) -0.001(4) 0.000(3)
O17 0.028(4) 0.020(4) 0.026(4) -0.001(3) -0.002(4) -0.002(3)
O18 0.030(4) 0.022(4) 0.023(4) 0.000(4) 0.000(4) 0.001(4)
O19 0.028(3) 0.019(3) 0.025(3) 0.000(3) -0.002(3) -0.001(3)
O21 0.030(4) 0.023(3) 0.026(3) 0.001(3) -0.001(3) 0.000(3)
O22 0.028(4) 0.019(4) 0.026(4) -0.002(4) -0.003(4) 0.001(4)
O23 0.033(4) 0.026(3) 0.027(3) 0.002(3) -0.002(3) 0.001(3)
O24 0.045(2) 0.038(2) 0.0326(18) 0.0039(16) 0.0002(17) 0.0016(16)
O25 0.033(5) 0.022(5) 0.028(5) 0.002(5) 0.000(5) 0.003(5)
O26 0.033(4) 0.026(4) 0.026(4) 0.000(3) -0.001(3) 0.001(3)
O27 0.030(4) 0.020(4) 0.025(4) -0.002(3) -0.002(3) 0.001(3)
O28 0.030(4) 0.024(4) 0.024(4) 0.001(4) 0.000(4) 0.000(4)
O29 0.031(7) 0.021(7) 0.036(7) -0.002(6) -0.005(7) -0.005(6)
O30 0.035(7) 0.024(7) 0.027(7) 0.005(6) -0.002(6) -0.002(6)
O31 0.028(4) 0.020(4) 0.026(4) 0.000(3) -0.001(4) -0.001(3)
O32 0.030(3) 0.022(3) 0.025(3) 0.002(3) -0.001(3) 0.000(3)
O33 0.049(2) 0.044(2) 0.0337(17) 0.0030(19) -0.002(2) 0.0007(19)
O34 0.032(7) 0.025(7) 0.027(7) -0.001(6) 0.007(6) -0.002(6)
O35 0.029(7) 0.034(7) 0.043(8) 0.000(7) -0.001(7) 0.002(6)
O36 0.033(7) 0.028(7) 0.027(7) -0.004(6) 0.005(6) -0.003(6)
O37 0.033(7) 0.022(6) 0.035(7) -0.001(6) 0.002(6) 0.001(6)
O38 0.030(7) 0.029(7) 0.038(7) -0.004(6) 0.000(6) 0.003(6)
O39 0.033(7) 0.028(6) 0.029(6) 0.010(6) -0.002(6) 0.002(6)
O40 0.031(7) 0.028(7) 0.025(7) -0.001(6) -0.006(6) 0.000(6)
N1 0.018(11) 0.026(11) 0.042(13) 0.004(10) -0.008(10) -0.010(9)
N2 0.032(14) 0.048(16) 0.049(17) 0.005(13) -0.002(12) -0.003(12)
C1 0.031(12) 0.074(16) 0.052(13) 0.004(12) -0.001(10) 0.004(11)
N3 0.046(18) 0.037(16) 0.08(2) 0.022(17) -0.004(17) -0.002(14)
C3 0.044(19) 0.039(17) 0.05(2) 0.012(16) 0.004(16) 0.008(15)
C4 0.025(17) 0.06(2) 0.06(2) 0.020(18) 0.000(15) 0.005(15)
C5 0.036(12) 0.079(16) 0.056(13) 0.003(12) -0.003(11) 0.005(12)
C2 0.035(12) 0.078(16) 0.055(13) 0.003(12) -0.002(11) 0.003(12)
Cu1 0.0437(13) 0.0390(12) 0.0391(12) 0.000 -0.0006(10) 0.000

loop_
_atom_type_symbol
_atom_type_description
_atom_type_scat_dispersion_real
_atom_type_scat_dispersion_imag
_atom_type_scat_source
C C 0.0033 0.0016 'International Tables Vol C Tables 4.2.6.8 and 6.1.1.4'
H H 0.0000 0.0000 'International Tables Vol C Tables 4.2.6.8 and 6.1.1.4'
Cu Cu 0.3201 1.2651 'International Tables Vol C Tables 4.2.6.8 and 6.1.1.4'
Mo Mo -1.6832 0.6857 'International Tables Vol C Tables 4.2.6.8 and 6.1.1.4'
N N 0.0061 0.0033 'International Tables Vol C Tables 4.2.6.8 and 6.1.1.4'
O O 0.0106 0.0060 'International Tables Vol C Tables 4.2.6.8 and 6.1.1.4'
P P 0.1023 0.0942 'International Tables Vol C Tables 4.2.6.8 and 6.1.1.4'
Sr Sr -1.5307 3.2498 'International Tables Vol C Tables 4.2.6.8 and 6.1.1.4'

loop_
_geom_angle_atom_site_label_1
_geom_angle_atom_site_label_2
_geom_angle_atom_site_label_3
_geom_angle
_geom_angle_site_symmetry_1
_geom_angle_site_symmetry_3
O36 Mo1 O16 102.0(9) . .
O36 Mo1 O2 98.7(11) . .
O16 Mo1 O2 93.6(10) . .
O36 Mo1 O27 93.6(8) . .
O16 Mo1 O27 88.3(8) . .
O2 Mo1 O27 166.8(10) . .
O36 Mo1 O15 94.9(9) . .
O16 Mo1 O15 161.1(8) . .
O2 Mo1 O15 92.1(10) . .
O27 Mo1 O15 82.2(7) . .
O36 Mo1 O6 171.5(8) . .
O16 Mo1 O6 85.0(8) . .
O2 Mo1 O6 85.4(9) . .
O27 Mo1 O6 81.8(7) . .
O15 Mo1 O6 77.4(7) . .
O37 Mo2 O27 103.8(9) . .
O37 Mo2 O9 102.8(9) . .
O27 Mo2 O9 100.3(8) . .
O37 Mo2 O7 96.3(8) . .
O27 Mo2 O7 152.3(8) . .
O9 Mo2 O7 93.5(8) . .
O37 Mo2 O32 95.3(8) . .
O27 Mo2 O32 86.5(8) . .
O9 Mo2 O32 158.5(8) . .
O7 Mo2 O32 72.7(7) . .
O37 Mo2 O19 169.5(8) . .
O27 Mo2 O19 86.6(7) . .
O9 Mo2 O19 76.3(7) . .
O7 Mo2 O19 73.4(7) . .
O32 Mo2 O19 83.8(7) . .
O30 Mo3 O31 103.1(9) . .
O30 Mo3 O13 103.1(9) . .
O31 Mo3 O13 99.7(8) . .
O30 Mo3 O7 100.2(9) . .
O31 Mo3 O7 150.3(8) . .
O13 Mo3 O7 92.7(8) . .
O30 Mo3 O21 98.8(8) . .
O31 Mo3 O21 86.4(8) . .
O13 Mo3 O21 155.2(8) . .
O7 Mo3 O21 72.0(7) . .
O30 Mo3 O19 171.0(8) . .
O31 Mo3 O19 85.9(7) . .
O13 Mo3 O19 74.0(7) . .
O7 Mo3 O19 71.6(7) . .
O21 Mo3 O19 82.5(6) . .
O40 Mo4 O14 100.8(10) . .
O40 Mo4 O16 101.0(9) . .
O14 Mo4 O16 92.2(10) . .
O40 Mo4 O10 99.9(9) . .
O14 Mo4 O10 90.1(10) . .
O16 Mo4 O10 158.1(8) . .
O40 Mo4 O22 94.7(8) . .
O14 Mo4 O22 164.0(9) . .
O16 Mo4 O22 88.8(7) . .
O10 Mo4 O22 83.1(7) . .
O40 Mo4 O11 170.2(8) . .
O14 Mo4 O11 85.1(9) . .
O16 Mo4 O11 86.3(7) . .
O10 Mo4 O11 72.2(7) . .
O22 Mo4 O11 79.0(7) . .
O34 Mo5 O3 98.2(10) . .
O34 Mo5 O5 101.5(9) . .
O3 Mo5 O5 93.1(9) . .
O34 Mo5 O31 94.4(8) . .
O3 Mo5 O31 166.7(9) . .
O5 Mo5 O31 88.7(7) . .
O34 Mo5 O28 94.9(9) . .
O3 Mo5 O28 92.3(9) . .
O5 Mo5 O28 161.8(8) . .
O31 Mo5 O28 82.1(7) . .
O34 Mo5 O4 173.0(8) . .
O3 Mo5 O4 84.3(9) . .
O5 Mo5 O4 84.8(7) . .
O31 Mo5 O4 82.7(7) . .
O28 Mo5 O4 78.5(7) . .
O35 Mo6 O8 99.1(10) . .
O35 Mo6 O5 102.1(9) . .
O8 Mo6 O5 91.8(9) . .
O35 Mo6 O10 98.2(9) . .
O8 Mo6 O10 90.5(9) . .
O5 Mo6 O10 158.9(8) . .
O35 Mo6 O17 94.4(8) . .
O8 Mo6 O17 165.9(9) . .
O5 Mo6 O17 89.0(7) . .
O10 Mo6 O17 83.8(7) . .
O35 Mo6 O11 169.1(8) . .
O8 Mo6 O11 86.8(9) . .
O5 Mo6 O11 86.7(7) . .
O10 Mo6 O11 72.5(7) . .
O17 Mo6 O11 79.2(7) . .
O29 Mo7 O17 106.3(9) . .
O29 Mo7 O22 105.7(9) . .
O17 Mo7 O22 95.4(8) . .
O29 Mo7 O9 93.6(8) . .
O17 Mo7 O9 156.5(8) . .
O22 Mo7 O9 90.9(8) . .
O29 Mo7 O13 94.4(8) . .
O17 Mo7 O13 89.1(8) . .
O22 Mo7 O13 157.2(8) . .
O9 Mo7 O13 76.9(7) . .
O29 Mo7 O19 160.6(8) . .
O17 Mo7 O19 86.8(7) . .
O22 Mo7 O19 86.8(7) . .
O9 Mo7 O19 71.0(6) . .
O13 Mo7 O19 71.1(6) . .
O38 Mo8 O33 103.0(11) . .
O38 Mo8 O1 100.4(11) . .
O33 Mo8 O1 98.6(12) . .
O38 Mo8 O23 96.3(9) . .
O33 Mo8 O23 98.6(10) . .
O1 Mo8 O23 152.6(10) . .
O38 Mo8 O18 92.4(9) . .
O33 Mo8 O18 164.6(10) . .
O1 Mo8 O18 77.7(9) . .
O23 Mo8 O18 80.0(7) . .
O38 Mo8 O26 168.4(9) . .
O33 Mo8 O26 88.5(10) . .
O1 Mo8 O26 78.6(10) . .
O23 Mo8 O26 80.7(7) . .
O18 Mo8 O26 76.1(7) . .
O38 Mo8 Sr1 127.2(7) . .
O33 Mo8 Sr1 121.8(9) . .
O1 Mo8 Sr1 50.2(9) . .
O23 Mo8 Sr1 102.4(5) . .
O18 Mo8 Sr1 44.7(5) . .
O26 Mo8 Sr1 43.9(5) . .
O26 Sr1 O26 82.5(9) 7_565 .
O26 Sr1 O18 65.1(6) 7_565 7_565
O26 Sr1 O18 115.3(6) . 7_565
O26 Sr1 O18 115.3(6) 7_565 .
O26 Sr1 O18 65.1(6) . .
O18 Sr1 O18 80.1(8) 7_565 .
O26 Sr1 O4 73.0(6) 7_565 7_565
O26 Sr1 O4 119.5(6) . 7_565
O18 Sr1 O4 102.9(5) 7_565 7_565
O18 Sr1 O4 171.5(6) . 7_565
O26 Sr1 O4 119.5(6) 7_565 .
O26 Sr1 O4 73.0(6) . .
O18 Sr1 O4 171.5(6) 7_565 .
O18 Sr1 O4 102.9(5) . .
O4 Sr1 O4 73.0(8) 7_565 .
O26 Sr1 O6 170.2(6) 7_565 .
O26 Sr1 O6 101.6(6) . .
O18 Sr1 O6 119.8(6) 7_565 .
O18 Sr1 O6 74.4(6) . .
O4 Sr1 O6 97.3(6) 7_565 .
O4 Sr1 O6 54.5(5) . .
O26 Sr1 O6 101.6(6) 7_565 7_565
O26 Sr1 O6 170.2(6) . 7_565
O18 Sr1 O6 74.4(6) 7_565 7_565
O18 Sr1 O6 119.8(6) . 7_565
O4 Sr1 O6 54.5(5) 7_565 7_565
O4 Sr1 O6 97.3(6) . 7_565
O6 Sr1 O6 73.0(8) . 7_565
O26 Sr1 O1 58.5(6) 7_565 .
O26 Sr1 O1 58.5(6) . .
O18 Sr1 O1 56.8(5) 7_565 .
O18 Sr1 O1 56.8(5) . .
O4 Sr1 O1 131.5(5) 7_565 .
O4 Sr1 O1 131.5(5) . .
O6 Sr1 O1 131.2(5) . .
O6 Sr1 O1 131.2(5) 7_565 .
O26 Sr1 P1 145.8(5) 7_565 .
O26 Sr1 P1 88.7(4) . .
O18 Sr1 P1 146.1(4) 7_565 .
O18 Sr1 P1 90.1(4) . .
O4 Sr1 P1 83.0(4) 7_565 .
O4 Sr1 P1 27.4(4) . .
O6 Sr1 P1 27.2(4) . .
O6 Sr1 P1 82.9(4) 7_565 .
O1 Sr1 P1 139.93(11) . .
O26 Sr1 P1 88.7(4) 7_565 7_565
O26 Sr1 P1 145.8(5) . 7_565
O18 Sr1 P1 90.1(4) 7_565 7_565
O18 Sr1 P1 146.1(4) . 7_565
O4 Sr1 P1 27.4(4) 7_565 7_565
O4 Sr1 P1 83.0(4) . 7_565
O6 Sr1 P1 82.9(4) . 7_565
O6 Sr1 P1 27.2(4) 7_565 7_565
O1 Sr1 P1 139.94(11) . 7_565
P1 Sr1 P1 80.1(2) . 7_565
O26 Sr1 Mo8 83.4(4) 7_565 .
O26 Sr1 Mo8 38.0(4) . .
O18 Sr1 Mo8 82.0(4) 7_565 .
O18 Sr1 Mo8 37.2(4) . .
O4 Sr1 Mo8 150.6(4) 7_565 .
O4 Sr1 Mo8 105.3(4) . .
O6 Sr1 Mo8 105.3(4) . .
O6 Sr1 Mo8 150.7(4) 7_565 .
O1 Sr1 Mo8 30.72(5) . .
P1 Sr1 Mo8 109.22(11) . .
P1 Sr1 Mo8 170.65(13) 7_565 .
O25 Mo9 O39 102.6(9) . .
O25 Mo9 O23 103.7(9) . .
O39 Mo9 O23 104.8(9) . .
O25 Mo9 O7 96.7(8) . .
O39 Mo9 O7 98.5(9) . .
O23 Mo9 O7 144.5(8) . .
O25 Mo9 O21 164.2(8) . .
O39 Mo9 O21 86.6(8) . .
O23 Mo9 O21 86.0(8) . .
O7 Mo9 O21 69.0(7) . .
O25 Mo9 O32 87.0(8) . .
O39 Mo9 O32 166.0(8) . .
O23 Mo9 O32 82.5(7) . .
O7 Mo9 O32 69.9(7) . .
O21 Mo9 O32 81.9(6) . .
O6 P1 O4 108.5(10) . .
O6 P1 O11 111.7(10) . .
O4 P1 O11 111.7(10) . .
O6 P1 O19 108.4(10) . .
O4 P1 O19 109.3(10) . .
O11 P1 O19 107.2(10) . .
O6 P1 Sr1 54.5(7) . .
O4 P1 Sr1 54.3(7) . .
O11 P1 Sr1 124.0(7) . .
O19 P1 Sr1 128.8(7) . .
O15 P2 O18 112.1(10) . .
O15 P2 O12 109.7(10) . .
O18 P2 O12 106.9(11) . .
O15 P2 O32 112.7(10) . .
O18 P2 O32 107.4(10) . .
O12 P2 O32 107.9(10) . .
O15 P2 Sr1 87.8(7) . .
O18 P2 Sr1 35.9(7) . .
O12 P2 Sr1 142.1(8) . .
O32 P2 Sr1 94.8(7) . .
O24 P3 O26 112.9(13) . .
O24 P3 O28 107.1(12) . .
O26 P3 O28 111.6(11) . .
O24 P3 O21 109.1(12) . .
O26 P3 O21 106.5(11) . .
O28 P3 O21 109.7(11) . .
O24 P3 Sr1 144.3(10) . .
O26 P3 Sr1 32.5(8) . .
O28 P3 Sr1 88.1(7) . .
O21 P3 Sr1 95.1(7) . .
Mo8 O1 Mo8 161.9(17) . 7_565
Mo8 O1 Sr1 99.1(9) . .
Mo8 O1 Sr1 99.1(9) 7_565 .
Mo1 O2 Mo1 169.2(17) 7_565 .
Mo5 O3 Mo5 169.9(15) . 7_565
P1 O4 Mo5 130.9(11) . .
P1 O4 Sr1 98.3(9) . .
Mo5 O4 Sr1 130.3(8) . .
Mo5 O5 Mo6 157.8(11) . .
P1 O6 Mo1 131.0(11) . .
P1 O6 Sr1 98.2(8) . .
Mo1 O6 Sr1 130.3(8) . .
Mo9 O7 Mo3 111.9(9) . .
Mo9 O7 Mo2 111.6(9) . .
Mo3 O7 Mo2 116.9(9) . .
Mo6 O8 Mo6 170.9(16) . 7_565
Mo2 O9 Mo7 121.5(9) . .
Mo6 O10 Mo4 118.6(9) . .
P1 O11 Mo6 127.5(10) . .
P1 O11 Mo4 127.5(10) . .
Mo6 O11 Mo4 96.8(7) . .
Mo3 O13 Mo7 124.0(9) . .
Mo4 O14 Mo4 172.0(16) 7_565 .
P2 O15 Mo1 135.6(11) . .
Mo1 O16 Mo4 158.1(11) . .
Mo7 O17 Mo6 140.3(10) . .
P2 O18 Mo8 129.6(10) . .
P2 O18 Sr1 123.9(10) . .
Mo8 O18 Sr1 98.1(6) . .
P1 O19 Mo2 127.0(10) . .
P1 O19 Mo7 120.6(10) . .
Mo2 O19 Mo7 90.3(6) . .
P1 O19 Mo3 125.2(10) . .
Mo2 O19 Mo3 93.4(6) . .
Mo7 O19 Mo3 89.9(6) . .
P3 O21 Mo3 135.0(11) . .
P3 O21 Mo9 122.4(10) . .
Mo3 O21 Mo9 99.2(7) . .
Mo7 O22 Mo4 141.3(10) . .
Mo9 O23 Mo8 157.2(11) . .
P3 O24 Cu1 130.6(14) . .
Mo9 O25 Cu1 137.3(11) . 2_565
P3 O26 Mo8 127.1(11) . .
P3 O26 Sr1 129.0(11) . .
Mo8 O26 Sr1 98.1(7) . .
Mo2 O27 Mo1 147.4(10) . .
P3 O28 Mo5 135.8(11) . .
Mo3 O31 Mo5 147.7(10) . .
P2 O32 Mo2 133.6(11) . .
P2 O32 Mo9 124.9(10) . .
Mo2 O32 Mo9 98.6(7) . .
Mo8 O33 Cu1 137.3(14) . .
C3 N1 N3 106(3) . .
C3 N1 C1 131(3) . .
N3 N1 C1 123(3) . .
C3 N2 C4 108(3) . .
N1 C1 C2 113(3) . .
C4 N3 N1 110(3) . .
N2 C3 N1 110(3) . .
N3 C4 N2 105(3) . .
C2 C5 C5 118(4) . 5_667
C5 C2 C1 115(3) . .
O41 Cu1 O24 170.7(13) . .
O41 Cu1 O33 98.5(13) . .
O24 Cu1 O33 87.9(9) . .
O41 Cu1 O25 89.0(12) . 2_564
O24 Cu1 O25 81.9(8) . 2_564
O33 Cu1 O25 120.3(8) . 2_564

loop_
_geom_bond_atom_site_label_1
_geom_bond_atom_site_label_2
_geom_bond_distance
_geom_bond_site_symmetry_2
O41 Cu1 2.063(18) .
Mo1 O36 1.684(19) .
Mo1 O16 1.871(19) .
Mo1 O2 1.872(3) .
Mo1 O27 2.046(18) .
Mo1 O15 2.057(18) .
Mo1 O6 2.234(18) .
Mo2 O37 1.673(19) .
Mo2 O27 1.776(18) .
Mo2 O9 1.805(18) .
Mo2 O7 2.073(19) .
Mo2 O32 2.162(18) .
Mo2 O19 2.358(18) .
Mo3 O30 1.694(18) .
Mo3 O31 1.774(18) .
Mo3 O13 1.807(18) .
Mo3 O7 2.044(19) .
Mo3 O21 2.149(19) .
Mo3 O19 2.462(18) .
Mo4 O40 1.677(18) .
Mo4 O14 1.880(3) .
Mo4 O16 1.892(19) .
Mo4 O10 1.990(19) .
Mo4 O22 2.069(18) .
Mo4 O11 2.295(18) .
Mo5 O34 1.665(18) .
Mo5 O3 1.866(3) .
Mo5 O5 1.880(18) .
Mo5 O31 2.044(18) .
Mo5 O28 2.048(19) .
Mo5 O4 2.234(18) .
Mo6 O35 1.69(2) .
Mo6 O8 1.882(3) .
Mo6 O5 1.882(18) .
Mo6 O10 1.989(19) .
Mo6 O17 2.086(18) .
Mo6 O11 2.281(18) .
Mo7 O29 1.696(18) .
Mo7 O17 1.797(18) .
Mo7 O22 1.806(18) .
Mo7 O9 2.063(18) .
Mo7 O13 2.084(18) .
Mo7 O19 2.405(18) .
Mo8 O38 1.69(2) .
Mo8 O33 1.70(2) .
Mo8 O1 1.895(5) .
Mo8 O23 2.007(19) .
Mo8 O18 2.236(18) .
Mo8 O26 2.28(2) .
Mo8 Sr1 3.664(4) .
Sr1 O26 2.565(19) 7_565
Sr1 O26 2.565(19) .
Sr1 O18 2.604(18) 7_565
Sr1 O18 2.604(18) .
Sr1 O4 2.671(18) 7_565
Sr1 O4 2.671(18) .
Sr1 O6 2.679(18) .
Sr1 O6 2.679(18) 7_565
Sr1 O1 2.85(3) .
Sr1 P1 3.255(7) .
Sr1 P1 3.255(7) 7_565
Mo9 O25 1.698(19) .
Mo9 O39 1.706(19) .
Mo9 O23 1.824(19) .
Mo9 O7 2.041(19) .
Mo9 O21 2.296(19) .
Mo9 O32 2.327(18) .
P1 O6 1.505(19) .
P1 O4 1.515(18) .
P1 O11 1.551(19) .
P1 O19 1.585(18) .
P2 O15 1.509(19) .
P2 O18 1.537(18) .
P2 O12 1.544(19) .
P2 O32 1.558(19) .
P3 O24 1.50(2) .
P3 O26 1.51(2) .
P3 O28 1.54(2) .
P3 O21 1.57(2) .
O1 Mo8 1.895(5) 7_565
O2 Mo1 1.872(3) 7_565
O3 Mo5 1.866(3) 7_565
O8 Mo6 1.882(3) 7_565
O14 Mo4 1.880(3) 7_565
O24 Cu1 2.14(2) .
O25 Cu1 2.388(19) 2_565
O33 Cu1 2.38(2) .
N1 C3 1.31(4) .
N1 N3 1.36(4) .
N1 C1 1.49(4) .
N2 C3 1.31(4) .
N2 C4 1.38(4) .
C1 C2 1.52(5) .
N3 C4 1.33(5) .
C5 C2 1.49(6) .
C5 C5 1.50(7) 5_667
Cu1 O25 2.388(19) 2_564

loop_
_geom_hbond_atom_site_label_D
_geom_hbond_atom_site_label_H
_geom_hbond_atom_site_label_A
_geom_hbond_distance_DH
_geom_hbond_distance_HA
_geom_hbond_distance_DA
_geom_hbond_angle_DHA
_geom_hbond_site_symmetry_A
O41 H41B O39 0.85 2.82 3.30(4) 117.0 2_564
O41 H41B O36 0.85 3.07 3.19(4) 90.1 1_554
O1W H1WA O9 0.85 2.95 3.30(5) 107.0 8_656
N2 H2 O24 0.86 2.00 2.82(4) 160.4 1_556
O2W H2WB O16 0.85 3.33 3.37(3) 85.0 7_565
O2W H2WA O28 0.85 2.55 3.10(3) 122.8 7_566
O41 H41A O33 0.85 3.24 3.38(4) 91.8 .

loop_
_platon_squeeze_void_nr
_platon_squeeze_void_average_x
_platon_squeeze_void_average_y
_platon_squeeze_void_average_z
_platon_squeeze_void_volume
_platon_squeeze_void_count_electrons
1 0.397 0.750 0.142 350.7 215.4
2 0.603 0.250 -0.143 350.7 218.9
3 0.897 0.750 0.357 350.7 217.9
4 0.103 0.250 0.642 350.8 221.7
